data_4060916
loop_
_publ_author_name
'Yeo, Wee-Chuan'
'Vittal, Jagadese J.'
'Koh, Lip Lin'
'Tan, Geok Kheng'
'Leung, Pak-Hing'

_publ_section_title
;
 Functionalization of Metal-Protected Chiral Phosphines via Simple Organic
 Transformations
;
_journal_coden_ASTM ORGND7
_journal_issue 5
_journal_name_full Organometallics
_journal_page_first 1259
_journal_page_last 1269
_journal_paper_doi 10.1021/om0509645
_journal_volume 25
_journal_year 2006
_chemical_formula_sum 'C44 H44 B F4 N O2 P2 Pt'
_chemical_formula_weight 962.64
_space_group_IT_number 19
_symmetry_cell_setting orthorhombic
_symmetry_space_group_name_Hall 'P 2ac 2ab'
_symmetry_space_group_name_H-M 'P 21 21 21'
_cell_angle_alpha 90.00
_cell_angle_beta 90.00
_cell_angle_gamma 90.00
_cell_formula_units_Z 4
_cell_length_a 11.6519(6)
_cell_length_b 15.9927(7)
_cell_length_c 21.0891(10)
_cell_measurement_temperature 223(2)
_cell_volume 3929.9(3)
_diffrn_ambient_temperature 223(2)
_exptl_crystal_density_diffrn 1.627
_cod_duplicate_entry 4074871
_cod_database_code 4060916

loop_
_symmetry_equiv_pos_as_xyz
'x, y, z'
'-x+1/2, -y, z+1/2'
'-x, y+1/2, -z+1/2'
'x+1/2, -y+1/2, -z'

loop_
_atom_site_label
_atom_site_type_symbol
_atom_site_fract_x
_atom_site_fract_y
_atom_site_fract_z
_atom_site_U_iso_or_equiv
_atom_site_adp_type
_atom_site_occupancy
_atom_site_symmetry_multiplicity
_atom_site_calc_flag
_atom_site_refinement_flags
_atom_site_disorder_assembly
_atom_site_disorder_group
Pt1 Pt 0.79012(3) 0.476696(19) 0.514548(14) 0.02951(7) Uani 1 1 d . . .
P1 P 0.62481(19) 0.44962(12) 0.45652(10) 0.0311(5) Uani 1 1 d . . .
P2 P 0.67368(16) 0.48330(15) 0.59880(9) 0.0311(5) Uani 1 1 d . . .
C1 C 0.9352(6) 0.5152(5) 0.5621(3) 0.0332(18) Uani 1 1 d . . .
C2 C 0.9620(7) 0.5149(6) 0.6271(3) 0.043(2) Uani 1 1 d . . .
H2 H 0.9079 0.4936 0.6560 0.052 Uiso 1 1 calc R . .
C3 C 1.0648(7) 0.5447(4) 0.6500(4) 0.036(2) Uani 1 1 d . . .
H3 H 1.0795 0.5425 0.6938 0.043 Uiso 1 1 calc R . .
C4 C 1.1450(7) 0.5769(5) 0.6109(4) 0.0352(19) Uani 1 1 d . . .
C5 C 1.2510(8) 0.6144(5) 0.6324(4) 0.051(3) Uani 1 1 d . . .
H5 H 1.2667 0.6154 0.6762 0.061 Uiso 1 1 calc R . .
C6 C 1.3278(7) 0.6478(5) 0.5926(5) 0.047(2) Uani 1 1 d . . .
H6 H 1.3967 0.6700 0.6086 0.056 Uiso 1 1 calc R . .
C7 C 1.3067(8) 0.6501(5) 0.5279(4) 0.046(2) Uani 1 1 d . . .
H7 H 1.3591 0.6765 0.5006 0.055 Uiso 1 1 calc R . .
C8 C 1.2100(7) 0.6140(4) 0.5037(4) 0.0385(19) Uani 1 1 d . . .
H8 H 1.1988 0.6127 0.4596 0.046 Uiso 1 1 calc R . .
C9 C 1.1267(7) 0.5785(5) 0.5441(4) 0.0331(18) Uani 1 1 d . . .
C10 C 1.0217(6) 0.5454(4) 0.5223(4) 0.0295(18) Uani 1 1 d . . .
C11 C 0.9959(7) 0.5424(5) 0.4510(4) 0.033(2) Uani 1 1 d . . .
H11 H 1.0682 0.5311 0.4279 0.040 Uiso 1 1 calc R . .
N12 N 0.9149(5) 0.4714(5) 0.4398(3) 0.0420(17) Uani 1 1 d . . .
C13 C 0.9456(8) 0.6244(6) 0.4272(4) 0.052(3) Uani 1 1 d . . .
H12A H 0.9540 0.6275 0.3815 0.078 Uiso 1 1 calc R . .
H12B H 0.9858 0.6708 0.4468 0.078 Uiso 1 1 calc R . .
H12C H 0.8648 0.6271 0.4382 0.078 Uiso 1 1 calc R . .
C14 C 0.8732(8) 0.4706(7) 0.3724(3) 0.065(3) Uani 1 1 d . . .
H14A H 0.8246 0.5189 0.3650 0.098 Uiso 1 1 calc R . .
H14B H 0.8296 0.4199 0.3648 0.098 Uiso 1 1 calc R . .
H14C H 0.9384 0.4724 0.3439 0.098 Uiso 1 1 calc R . .
C15 C 0.9810(9) 0.3905(6) 0.4481(5) 0.071(3) Uani 1 1 d . . .
H13A H 1.0396 0.3864 0.4156 0.106 Uiso 1 1 calc R . .
H13B H 0.9287 0.3435 0.4445 0.106 Uiso 1 1 calc R . .
H13C H 1.0169 0.3898 0.4896 0.106 Uiso 1 1 calc R . .
C16 C 0.5092(6) 0.4215(4) 0.5117(4) 0.0324(17) Uani 1 1 d . . .
C17 C 0.5194(6) 0.4702(5) 0.5748(3) 0.0356(18) Uani 1 1 d . . .
H16 H 0.4838 0.5260 0.5697 0.043 Uiso 1 1 calc R . .
C18 C 0.4447(7) 0.4171(5) 0.6194(4) 0.042(2) Uani 1 1 d . . .
H17A H 0.4874 0.3998 0.6572 0.050 Uiso 1 1 calc R . .
H17B H 0.3752 0.4471 0.6323 0.050 Uiso 1 1 calc R . .
C19 C 0.4162(9) 0.3421(6) 0.5768(5) 0.058(3) Uani 1 1 d . . .
H18 H 0.4014 0.2899 0.6007 0.070 Uiso 1 1 calc R . .
C20 C 0.3255(8) 0.3621(6) 0.5298(5) 0.065(3) Uani 1 1 d . . .
H19 H 0.2581 0.3879 0.5506 0.077 Uiso 1 1 calc R . .
C21 C 0.3856(6) 0.4240(5) 0.4876(4) 0.044(2) Uani 1 1 d . . .
H20A H 0.3526 0.4801 0.4921 0.053 Uiso 1 1 calc R . .
H20B H 0.3812 0.4070 0.4430 0.053 Uiso 1 1 calc R . .
O22 O 0.5173(5) 0.3369(3) 0.5348(3) 0.0467(16) Uani 1 1 d . . .
O23 O 0.2931(9) 0.2889(4) 0.4954(3) 0.095(2) Uani 1 1 d . . .
H1 H 0.2830 0.3010 0.4575 0.142 Uiso 1 1 calc R . .
C24 C 0.5725(7) 0.5488(4) 0.4238(4) 0.0315(19) Uani 1 1 d . . .
C25 C 0.6183(7) 0.6218(5) 0.4453(4) 0.039(2) Uani 1 1 d . . .
H22 H 0.6765 0.6199 0.4761 0.047 Uiso 1 1 calc R . .
C26 C 0.5814(7) 0.6991(5) 0.4228(4) 0.045(2) Uani 1 1 d . . .
H23 H 0.6145 0.7486 0.4385 0.054 Uiso 1 1 calc R . .
C27 C 0.4979(8) 0.7027(6) 0.3786(4) 0.049(2) Uani 1 1 d . . .
H24 H 0.4731 0.7546 0.3628 0.059 Uiso 1 1 calc R . .
C28 C 0.4494(8) 0.6296(6) 0.3569(4) 0.053(3) Uani 1 1 d . . .
H25 H 0.3924 0.6324 0.3254 0.064 Uiso 1 1 calc R . .
C29 C 0.4818(8) 0.5523(6) 0.3798(4) 0.050(3) Uani 1 1 d . . .
H26 H 0.4444 0.5033 0.3664 0.060 Uiso 1 1 calc R . .
C30 C 0.6132(7) 0.3719(5) 0.3932(4) 0.037(2) Uani 1 1 d . . .
C31 C 0.6135(9) 0.3932(6) 0.3306(4) 0.056(3) Uani 1 1 d . . .
H28 H 0.6151 0.4500 0.3193 0.067 Uiso 1 1 calc R . .
C32 C 0.6114(10) 0.3336(8) 0.2837(5) 0.073(3) Uani 1 1 d . . .
H29 H 0.6141 0.3490 0.2407 0.087 Uiso 1 1 calc R . .
C33 C 0.6054(10) 0.2508(8) 0.3012(6) 0.083(4) Uani 1 1 d . . .
H30 H 0.6024 0.2095 0.2696 0.099 Uiso 1 1 calc R . .
C34 C 0.6037(10) 0.2279(6) 0.3622(5) 0.073(3) Uani 1 1 d . . .
H31 H 0.5977 0.1711 0.3733 0.087 Uiso 1 1 calc R . .
C35 C 0.6109(9) 0.2882(6) 0.4086(4) 0.054(3) Uani 1 1 d . . .
H32 H 0.6142 0.2721 0.4515 0.065 Uiso 1 1 calc R . .
C36 C 0.6645(7) 0.5821(5) 0.6412(4) 0.036(2) Uani 1 1 d . . .
C37 C 0.7223(9) 0.6521(5) 0.6192(4) 0.042(2) Uani 1 1 d . . .
H34 H 0.7761 0.6472 0.5862 0.050 Uiso 1 1 calc R . .
C38 C 0.6997(10) 0.7301(5) 0.6465(4) 0.052(3) Uani 1 1 d . . .
H35 H 0.7390 0.7775 0.6314 0.063 Uiso 1 1 calc R . .
C39 C 0.6212(9) 0.7392(6) 0.6950(4) 0.051(2) Uani 1 1 d . . .
H36 H 0.6065 0.7920 0.7127 0.061 Uiso 1 1 calc R . .
C40 C 0.5658(8) 0.6706(6) 0.7165(4) 0.053(3) Uani 1 1 d . . .
H37 H 0.5130 0.6756 0.7500 0.063 Uiso 1 1 calc R . .
C41 C 0.5862(7) 0.5920(5) 0.6895(4) 0.040(2) Uani 1 1 d . . .
H38 H 0.5458 0.5452 0.7045 0.048 Uiso 1 1 calc R . .
C42 C 0.7112(8) 0.4034(5) 0.6561(4) 0.0386(19) Uani 1 1 d . . .
C43 C 0.7263(9) 0.4197(5) 0.7210(4) 0.057(3) Uani 1 1 d . . .
H40 H 0.7128 0.4735 0.7374 0.069 Uiso 1 1 calc R . .
C44 C 0.7608(10) 0.3563(7) 0.7601(4) 0.077(4) Uani 1 1 d . . .
H41 H 0.7731 0.3673 0.8033 0.093 Uiso 1 1 calc R . .
C45 C 0.7776(11) 0.2779(6) 0.7376(5) 0.076(3) Uani 1 1 d . . .
H42 H 0.8027 0.2357 0.7653 0.091 Uiso 1 1 calc R . .
C46 C 0.7587(10) 0.2592(6) 0.6751(5) 0.079(4) Uani 1 1 d . . .
H43 H 0.7690 0.2044 0.6601 0.095 Uiso 1 1 calc R . .
C47 C 0.7244(10) 0.3221(6) 0.6344(5) 0.058(3) Uani 1 1 d . . .
H44 H 0.7098 0.3097 0.5916 0.069 Uiso 1 1 calc R . .
B1 B 1.1979(12) 0.5110(9) 0.2940(7) 0.1752(18) Uiso 1 1 d D . .
F1 F 1.2558(8) 0.5532(5) 0.2502(4) 0.1752(18) Uiso 1 1 d D . .
F2 F 1.1166(8) 0.4597(6) 0.2814(4) 0.1752(18) Uiso 1 1 d D . .
F3 F 1.1986(9) 0.5504(5) 0.3476(4) 0.1752(18) Uiso 1 1 d D . .
F4 F 1.2939(8) 0.4503(5) 0.2993(4) 0.1752(18) Uiso 1 1 d D . .

loop_
_atom_site_aniso_label
_atom_site_aniso_U_11
_atom_site_aniso_U_22
_atom_site_aniso_U_33
_atom_site_aniso_U_23
_atom_site_aniso_U_13
_atom_site_aniso_U_12
Pt1 0.03157(13) 0.03344(14) 0.02353(12) -0.00050(14) -0.00020(14) -0.00117(15)
P1 0.0343(12) 0.0312(13) 0.0278(11) -0.0023(8) -0.0016(10) -0.0042(9)
P2 0.0366(12) 0.0283(11) 0.0283(10) 0.0010(10) 0.0027(8) -0.0017(10)
C1 0.036(4) 0.037(5) 0.027(4) 0.000(4) -0.001(3) 0.009(4)
C2 0.041(5) 0.058(6) 0.030(4) 0.007(4) 0.002(4) 0.001(5)
C3 0.044(5) 0.030(5) 0.033(5) 0.009(3) -0.009(4) 0.008(4)
C4 0.030(5) 0.028(4) 0.048(5) -0.009(4) -0.003(4) 0.011(4)
C5 0.059(7) 0.046(6) 0.047(6) -0.006(4) -0.027(5) 0.010(4)
C6 0.026(5) 0.052(6) 0.063(7) -0.016(5) -0.003(4) -0.008(4)
C7 0.038(6) 0.045(5) 0.054(7) -0.001(4) 0.001(5) 0.001(4)
C8 0.034(4) 0.043(4) 0.039(5) -0.003(3) -0.005(5) 0.010(4)
C9 0.036(5) 0.027(4) 0.036(5) -0.011(4) -0.007(4) 0.008(4)
C10 0.028(4) 0.034(5) 0.026(5) 0.000(3) -0.003(4) 0.009(3)
C11 0.032(5) 0.043(6) 0.024(4) 0.003(4) 0.007(4) -0.006(4)
N12 0.044(4) 0.055(5) 0.027(4) -0.010(4) 0.004(3) 0.003(4)
C13 0.054(7) 0.062(7) 0.041(6) 0.014(5) 0.000(5) -0.005(5)
C14 0.053(6) 0.121(8) 0.022(4) -0.013(6) 0.001(4) -0.037(7)
C15 0.064(8) 0.064(8) 0.084(9) -0.026(6) 0.016(6) -0.001(6)
C16 0.037(4) 0.023(4) 0.037(4) -0.001(4) 0.002(4) 0.002(3)
C17 0.034(4) 0.032(4) 0.041(5) -0.004(4) 0.000(4) 0.008(4)
C18 0.038(5) 0.043(5) 0.044(6) 0.006(4) 0.013(4) -0.002(4)
C19 0.068(7) 0.041(6) 0.066(7) -0.004(5) 0.021(6) -0.016(5)
C20 0.044(6) 0.073(7) 0.077(9) -0.022(6) 0.013(6) -0.020(5)
C21 0.031(4) 0.053(5) 0.048(5) -0.012(5) 0.001(5) -0.007(4)
O22 0.056(4) 0.034(3) 0.050(4) 0.000(3) 0.011(3) -0.004(3)
O23 0.109(6) 0.096(5) 0.080(6) -0.013(4) 0.002(6) -0.064(5)
C24 0.034(5) 0.036(5) 0.024(4) 0.000(3) 0.004(4) 0.002(3)
C25 0.029(5) 0.053(6) 0.034(5) -0.002(4) -0.005(4) -0.008(4)
C26 0.040(6) 0.045(6) 0.048(6) -0.007(5) -0.001(5) 0.001(4)
C27 0.054(6) 0.042(6) 0.051(6) 0.013(5) -0.008(5) -0.001(5)
C28 0.043(6) 0.065(7) 0.053(6) 0.024(5) -0.020(5) -0.005(5)
C29 0.051(6) 0.058(7) 0.041(6) 0.010(4) -0.015(5) -0.010(4)
C30 0.033(5) 0.047(6) 0.030(5) -0.007(4) 0.000(4) -0.004(4)
C31 0.067(7) 0.060(7) 0.040(6) -0.009(5) -0.002(5) 0.002(5)
C32 0.091(9) 0.084(9) 0.043(7) -0.013(6) -0.019(6) 0.001(7)
C33 0.098(10) 0.088(10) 0.063(8) -0.043(7) -0.026(7) 0.011(7)
C34 0.115(11) 0.048(7) 0.055(7) -0.011(5) -0.010(7) 0.012(6)
C35 0.083(8) 0.043(6) 0.036(6) -0.012(4) 0.005(5) 0.012(5)
C36 0.045(5) 0.032(5) 0.030(5) 0.000(4) -0.002(4) -0.002(4)
C37 0.047(6) 0.048(5) 0.030(5) 0.002(4) -0.006(5) -0.004(5)
C38 0.079(8) 0.028(5) 0.050(6) 0.005(4) -0.027(6) -0.012(5)
C39 0.061(7) 0.042(6) 0.050(6) -0.015(5) -0.005(5) 0.004(5)
C40 0.058(7) 0.059(7) 0.041(6) -0.014(5) 0.002(5) 0.004(5)
C41 0.040(5) 0.045(6) 0.036(5) -0.008(4) 0.005(4) -0.007(4)
C42 0.043(5) 0.035(5) 0.038(5) 0.008(3) 0.010(5) 0.001(5)
C43 0.096(8) 0.043(5) 0.033(5) 0.006(4) -0.005(6) 0.016(6)
C44 0.116(12) 0.085(8) 0.032(6) 0.014(5) 0.001(6) 0.001(7)
C45 0.118(10) 0.054(7) 0.055(7) 0.030(5) 0.007(8) 0.017(7)
C46 0.129(13) 0.039(6) 0.069(8) 0.017(5) -0.011(7) 0.020(6)
C47 0.074(8) 0.051(6) 0.048(6) 0.004(5) 0.002(6) 0.010(6)

loop_
_geom_bond_atom_site_label_1
_geom_bond_atom_site_label_2
_geom_bond_distance
_geom_bond_site_symmetry_2
_geom_bond_publ_flag
Pt1 C1 2.059(8) . ?
Pt1 N12 2.145(6) . ?
Pt1 P2 2.2381(19) . ?
Pt1 P1 2.323(2) . ?
P1 C30 1.830(8) . ?
P1 C24 1.834(7) . ?
P1 C16 1.837(8) . ?
P2 C42 1.813(8) . ?
P2 C36 1.819(8) . ?
P2 C17 1.880(7) . ?
C1 C10 1.398(10) . ?
C1 C2 1.407(9) . ?
C2 C3 1.376(11) . ?
C3 C4 1.349(11) . ?
C4 C9 1.425(10) . ?
C4 C5 1.447(11) . ?
C5 C6 1.339(11) . ?
C6 C7 1.386(12) . ?
C7 C8 1.365(11) . ?
C8 C9 1.410(10) . ?
C9 C10 1.411(10) . ?
C10 C11 1.533(10) . ?
C11 N12 1.495(10) . ?
C11 C13 1.522(11) . ?
N12 C14 1.503(9) . ?
N12 C15 1.515(11) . ?
C16 O22 1.441(8) . ?
C16 C21 1.528(10) . ?
C16 C17 1.547(10) . ?
C17 C18 1.536(10) . ?
C18 C19 1.535(11) . ?
C19 O22 1.475(10) . ?
C19 C20 1.485(13) . ?
C20 O23 1.428(10) . ?
C20 C21 1.504(11) . ?
C24 C25 1.362(10) . ?
C24 C29 1.407(11) . ?
C25 C26 1.392(11) . ?
C26 C27 1.349(12) . ?
C27 C28 1.377(12) . ?
C28 C29 1.381(11) . ?
C30 C31 1.363(11) . ?
C30 C35 1.377(11) . ?
C31 C32 1.374(12) . ?
C32 C33 1.376(14) . ?
C33 C34 1.339(14) . ?
C34 C35 1.377(12) . ?
C36 C41 1.376(10) . ?
C36 C37 1.386(11) . ?
C37 C38 1.399(11) . ?
C38 C39 1.381(13) . ?
C39 C40 1.351(12) . ?
C40 C41 1.401(11) . ?
C42 C47 1.387(11) . ?
C42 C43 1.404(10) . ?
C43 C44 1.368(12) . ?
C44 C45 1.354(13) . ?
C45 C46 1.370(13) . ?
C46 C47 1.380(12) . ?
B1 F2 1.280(12) . ?
B1 F3 1.294(12) . ?
B1 F1 1.328(12) . ?
B1 F4 1.485(13) . ?
